data_7058520
loop_
_publ_author_name
'Sasaki, Isabelle'
'Amabilino, Silvia'
'Mallet-Ladeira, Sonia'
'Tass\'e, Marine'
'Sournia-Saquet, Alix'
'Lacroix, Pascal G.'
'Malfant, Isabelle'

_publ_section_title
;
 Further studies on the photoreactivities of ruthenium--nitrosyl complexes
 with terpyridyl ligands
;
_journal_issue 28
_journal_name_full 'New Journal of Chemistry'
_journal_page_first 11241
_journal_paper_doi 10.1039/C9NJ02398D
_journal_volume 43
_journal_year 2019
_chemical_compound_source 'synthesis as described'
_chemical_formula_moiety 'C25 H23 Cl2 N6 O3 Ru, F6 P'
_chemical_formula_sum 'C25 H23 Cl2 F6 N6 O3 P Ru'
_chemical_formula_weight 772.43
_space_group_IT_number 2
_space_group_name_Hall '-P 1'
_space_group_name_H-M_alt 'P -1'
_symmetry_cell_setting triclinic
_symmetry_Int_Tables_number 2
_symmetry_space_group_name_Hall '-P 1'
_symmetry_space_group_name_H-M 'P -1'
_atom_sites_solution_hydrogens geom
_audit_update_record
;
2019-04-23 deposited with the CCDC.    2019-06-21 downloaded from the CCDC.
;
_cell_angle_alpha 97.082(12)
_cell_angle_beta 100.947(13)
_cell_angle_gamma 116.663(13)
_cell_formula_units_Z 2
_cell_length_a 11.546(4)
_cell_length_b 12.407(4)
_cell_length_c 13.352(4)
_cell_measurement_reflns_used 9218
_cell_measurement_temperature 100(2)
_cell_measurement_theta_max 32.32
_cell_measurement_theta_min 2.17
_cell_volume 1630.1(10)
_computing_cell_refinement 'APEX2 and SAINT'
_computing_data_collection APEX2
_computing_data_reduction SAINT
_computing_molecular_graphics 'Ortep-3 for Windows (Farrugia, 1997)'
_computing_publication_material 'WinGX publication routines (Farrugia, 1999)'
_computing_structure_refinement 'SHELXL-2016/6 (Sheldrick, 2016)'
_computing_structure_solution 'SHELXT (Sheldrick 2015)'
_diffrn_ambient_temperature 100(2)
_diffrn_measured_fraction_theta_full 1
_diffrn_measured_fraction_theta_max 1
_diffrn_measurement_device_type 'Bruker Kappa APEX II Quazar'
_diffrn_measurement_method 'phi and omega scans'
_diffrn_radiation_monochromator 'multilayer optics'
_diffrn_radiation_source 'microfocus sealed tube'
_diffrn_radiation_type MoK\a
_diffrn_radiation_wavelength 0.71073
_diffrn_reflns_av_R_equivalents 0.0442
_diffrn_reflns_av_unetI/netI 0.0265
_diffrn_reflns_Laue_measured_fraction_full 1
_diffrn_reflns_Laue_measured_fraction_max 1
_diffrn_reflns_limit_h_max 16
_diffrn_reflns_limit_h_min -16
_diffrn_reflns_limit_k_max 18
_diffrn_reflns_limit_k_min -18
_diffrn_reflns_limit_l_max 19
_diffrn_reflns_limit_l_min -19
_diffrn_reflns_number 77258
_diffrn_reflns_point_group_measured_fraction_full 1
_diffrn_reflns_point_group_measured_fraction_max 1
_diffrn_reflns_theta_full 25.242
_diffrn_reflns_theta_max 31.506
_diffrn_reflns_theta_min 1.599
_diffrn_standards_decay_% 0
_diffrn_standards_interval_count 0
_diffrn_standards_interval_time 0
_diffrn_standards_number 0
_exptl_absorpt_coefficient_mu 0.765
_exptl_absorpt_correction_T_max 0.7465
_exptl_absorpt_correction_T_min 0.7040
_exptl_absorpt_correction_type multi-scan
_exptl_absorpt_process_details 'SADABS (Bruker-AXS)'
_exptl_crystal_colour red
_exptl_crystal_density_diffrn 1.574
_exptl_crystal_density_method 'not measured'
_exptl_crystal_description block
_exptl_crystal_F_000 772
_exptl_crystal_size_max 0.14
_exptl_crystal_size_mid 0.12
_exptl_crystal_size_min 0.04
_refine_diff_density_max 1.141
_refine_diff_density_min -1.402
_refine_diff_density_rms 0.114
_refine_ls_extinction_method none
_refine_ls_goodness_of_fit_ref 1.074
_refine_ls_hydrogen_treatment constr
_refine_ls_matrix_type full
_refine_ls_number_parameters 443
_refine_ls_number_reflns 10868
_refine_ls_number_restraints 162
_refine_ls_restrained_S_all 1.081
_refine_ls_R_factor_all 0.0526
_refine_ls_R_factor_gt 0.042
_refine_ls_shift/su_max 0.005
_refine_ls_shift/su_mean 0
_refine_ls_structure_factor_coef Fsqd
_refine_ls_weighting_details 'w=1/[\s^2^(Fo^2^)+(0.0609P)^2^+2.9822P] where P=(Fo^2^+2Fc^2^)/3'
_refine_ls_weighting_scheme calc
_refine_ls_wR_factor_gt 0.1187
_refine_ls_wR_factor_ref 0.1274
_reflns_Friedel_coverage 0
_reflns_number_gt 9206
_reflns_number_total 10868
_reflns_threshold_expression 'I > 2\s(I)'
_cod_data_source_file c9nj02398d2.cif
_cod_data_source_block IS200317
_cod_depositor_comments 'Adding full bibliography for 7058517--7058520.cif.'
_cod_database_code 7058520

loop_
_symmetry_equiv_pos_as_xyz
'x, y, z'
'-x, -y, -z'

loop_
_atom_site_label
_atom_site_type_symbol
_atom_site_fract_x
_atom_site_fract_y
_atom_site_fract_z
_atom_site_U_iso_or_equiv
_atom_site_adp_type
_atom_site_occupancy
_atom_site_site_symmetry_order
_atom_site_calc_flag
_atom_site_refinement_flags_posn
_atom_site_refinement_flags_adp
_atom_site_refinement_flags_occupancy
_atom_site_disorder_assembly
_atom_site_disorder_group
C1 C 0.8231(3) 0.8081(2) 0.6299(2) 0.0252(5) Uani 1 1 d . . . . .
H1 H 0.860176 0.878898 0.686552 0.03 Uiso 1 1 calc R U . . .
C2 C 0.8347(3) 0.8247(3) 0.5310(2) 0.0277(5) Uani 1 1 d . . . . .
H2 H 0.879174 0.905952 0.519912 0.033 Uiso 1 1 calc R U . . .
C3 C 0.7811(3) 0.7223(3) 0.4488(2) 0.0297(6) Uani 1 1 d . . . . .
H3 H 0.787534 0.732228 0.380326 0.036 Uiso 1 1 calc R U . . .
C4 C 0.7176(3) 0.6045(3) 0.46680(19) 0.0258(5) Uani 1 1 d . . . . .
H4 H 0.681199 0.532934 0.411018 0.031 Uiso 1 1 calc R U . . .
C5 C 0.7078(2) 0.5923(2) 0.56672(18) 0.0206(4) Uani 1 1 d . . . . .
C6 C 0.6393(2) 0.4721(2) 0.59429(18) 0.0195(4) Uani 1 1 d . . . . .
C7 C 0.5715(2) 0.3560(2) 0.52641(18) 0.0220(4) Uani 1 1 d . . . . .
H7 H 0.567812 0.348012 0.454034 0.026 Uiso 1 1 calc R U . . .
C8 C 0.5080(2) 0.2496(2) 0.56435(19) 0.0217(4) Uani 1 1 d . . . . .
C9 C 0.5189(3) 0.2668(2) 0.67257(19) 0.0220(4) Uani 1 1 d . . . . .
H9 H 0.478913 0.19689 0.701357 0.026 Uiso 1 1 calc R U . . .
C10 C 0.5874(2) 0.3847(2) 0.73685(18) 0.0196(4) Uani 1 1 d . . . . .
C11 C 0.6066(2) 0.4184(2) 0.85069(18) 0.0203(4) Uani 1 1 d . . . . .
C12 C 0.5565(3) 0.3328(2) 0.9098(2) 0.0246(5) Uani 1 1 d . . . . .
H12 H 0.50596 0.246595 0.877204 0.03 Uiso 1 1 calc R U . . .
C13 C 0.5807(3) 0.3737(3) 1.0167(2) 0.0268(5) Uani 1 1 d . . . . .
H13 H 0.546562 0.31603 1.058267 0.032 Uiso 1 1 calc R U . . .
C14 C 0.6550(3) 0.4996(3) 1.06218(19) 0.0270(5) Uani 1 1 d . . . . .
H14 H 0.673187 0.529399 1.135507 0.032 Uiso 1 1 calc R U . . .
C15 C 0.7029(3) 0.5819(2) 0.99995(18) 0.0242(5) Uani 1 1 d . . . . .
H15 H 0.754016 0.668407 1.031503 0.029 Uiso 1 1 calc R U . . .
C16 C 0.4306(3) 0.1255(2) 0.4936(2) 0.0254(5) Uani 1 1 d . . . . .
C17 C 0.4257(3) 0.1067(3) 0.3880(2) 0.0315(6) Uani 1 1 d . . . . .
H17 H 0.476278 0.175161 0.361027 0.038 Uiso 1 1 calc R U . . .
C18 C 0.3482(3) -0.0106(3) 0.3212(2) 0.0356(7) Uani 1 1 d . . . . .
C19 C 0.2686(3) -0.1152(3) 0.3535(3) 0.0401(7) Uani 1 1 d D U . . .
C22 C 0.1896(15) -0.2632(12) 0.1877(10) 0.0567(19) Uani 0.294(7) 1 d D U P A 1
H22A H 0.153216 -0.354113 0.16686 0.068 Uiso 0.294(7) 1 calc R U P A 1
H22B H 0.287258 -0.222902 0.19315 0.068 Uiso 0.294(7) 1 calc R U P A 1
C23 C 0.1195(19) -0.2229(16) 0.1024(13) 0.074(3) Uani 0.294(7) 1 d D U P A 1
H23A H 0.026512 -0.289433 0.070077 0.111 Uiso 0.294(7) 1 calc R U P A 1
H23B H 0.16822 -0.205966 0.048671 0.111 Uiso 0.294(7) 1 calc R U P A 1
H23C H 0.118821 -0.147628 0.133995 0.111 Uiso 0.294(7) 1 calc R U P A 1
N5 N 0.1714(19) -0.2310(14) 0.2906(12) 0.0516(17) Uani 0.294(7) 1 d D U P A 1
C24 C 0.133(2) -0.3335(16) 0.3475(15) 0.053(2) Uani 0.294(7) 1 d D U P A 1
H24A H 0.206848 -0.308304 0.412197 0.063 Uiso 0.294(7) 1 calc R U P A 1
H24B H 0.123319 -0.408565 0.302398 0.063 Uiso 0.294(7) 1 calc R U P A 1
C25 C 0.0024(17) -0.3645(18) 0.3764(14) 0.052(3) Uani 0.294(7) 1 d D U P A 1
H25A H 0.020834 -0.304435 0.440247 0.077 Uiso 0.294(7) 1 calc R U P A 1
H25B H -0.036506 -0.448291 0.388709 0.077 Uiso 0.294(7) 1 calc R U P A 1
H25C H -0.061366 -0.360796 0.318756 0.077 Uiso 0.294(7) 1 calc R U P A 1
C22' C 0.1127(6) -0.2481(5) 0.1789(5) 0.0532(12) Uani 0.706(7) 1 d D U P A 2
H22C H 0.139797 -0.166316 0.161708 0.064 Uiso 0.706(7) 1 calc R U P A 2
H22D H 0.015937 -0.286078 0.17628 0.064 Uiso 0.706(7) 1 calc R U P A 2
C23' C 0.1319(7) -0.3305(5) 0.0971(5) 0.0615(16) Uani 0.706(7) 1 d D U P A 2
H23D H 0.226488 -0.290544 0.095909 0.092 Uiso 0.706(7) 1 calc R U P A 2
H23E H 0.074198 -0.34316 0.027796 0.092 Uiso 0.706(7) 1 calc R U P A 2
H23F H 0.107526 -0.410857 0.114711 0.092 Uiso 0.706(7) 1 calc R U P A 2
N5' N 0.1909(7) -0.2300(6) 0.2848(5) 0.0478(12) Uani 0.706(7) 1 d D U P A 2
C24' C 0.1200(8) -0.3400(7) 0.3245(6) 0.0556(14) Uani 0.706(7) 1 d D U P A 2
H24C H 0.176258 -0.333529 0.393308 0.067 Uiso 0.706(7) 1 calc R U P A 2
H24D H 0.101381 -0.415826 0.274904 0.067 Uiso 0.706(7) 1 calc R U P A 2
C25' C -0.0094(10) -0.3469(11) 0.3359(9) 0.094(3) Uani 0.706(7) 1 d D U P A 2
H25D H 0.00075 -0.263238 0.348529 0.141 Uiso 0.706(7) 1 calc R U P A 2
H25E H -0.032206 -0.383245 0.395229 0.141 Uiso 0.706(7) 1 calc R U P A 2
H25F H -0.081643 -0.398855 0.271382 0.141 Uiso 0.706(7) 1 calc R U P A 2
C20 C 0.2794(4) -0.0953(3) 0.4614(3) 0.0434(8) Uani 1 1 d . . . . .
H20 H 0.232476 -0.164173 0.489297 0.052 Uiso 1 1 calc R U . . .
C21 C 0.3562(3) 0.0211(3) 0.5282(3) 0.0368(7) Uani 1 1 d . . . . .
H21 H 0.358185 0.030204 0.600326 0.044 Uiso 1 1 calc R U . . .
N6 N 0.3691(5) -0.0163(4) 0.2170(3) 0.0662(11) Uani 1 1 d . . . . .
Cl1 Cl 0.93650(7) 0.63868(6) 0.81783(5) 0.02993(13) Uani 1 1 d . . . . .
Cl2 Cl 0.52470(6) 0.64374(6) 0.75343(4) 0.02402(12) Uani 1 1 d . . . . .
F1 F 0.2545(2) 0.23626(16) 0.79131(14) 0.0433(5) Uani 1 1 d . . . . .
F2 F 0.0861(3) 0.0600(2) 0.6800(2) 0.0921(13) Uani 1 1 d . . . . .
F3 F 0.0919(2) -0.04680(18) 0.80464(17) 0.0440(5) Uani 1 1 d . . . . .
F4 F 0.2633(2) 0.13171(19) 0.91538(16) 0.0437(5) Uani 1 1 d . . . . .
F5 F 0.2836(3) 0.0666(2) 0.7603(2) 0.0694(9) Uani 1 1 d . . . . .
F6 F 0.0686(3) 0.1227(3) 0.8412(3) 0.0695(8) Uani 1 1 d . . . . .
N1 N 0.8217(2) 0.8055(2) 0.87275(16) 0.0236(4) Uani 1 1 d . . . . .
N2 N 0.7606(2) 0.69441(19) 0.64784(16) 0.0208(4) Uani 1 1 d . . . . .
N3 N 0.6452(2) 0.48385(18) 0.69709(15) 0.0185(4) Uani 1 1 d . . . . .
N4 N 0.6788(2) 0.54262(19) 0.89606(15) 0.0205(4) Uani 1 1 d . . . . .
O1 O 0.8767(2) 0.90418(19) 0.92238(17) 0.0385(5) Uani 1 1 d . . . . .
O2 O 0.3545(6) 0.0551(4) 0.1641(3) 0.1019(17) Uani 1 1 d . . . . .
O3 O 0.4099(5) -0.0880(4) 0.1865(3) 0.0826(12) Uani 1 1 d . . . . .
P1 P 0.17278(8) 0.09408(7) 0.79781(6) 0.03298(17) Uani 1 1 d . . . . .
Ru1 Ru 0.73856(2) 0.65409(2) 0.79173(2) 0.01886(6) Uani 1 1 d . . . . .

loop_
_atom_site_aniso_label
_atom_site_aniso_U_11
_atom_site_aniso_U_22
_atom_site_aniso_U_33
_atom_site_aniso_U_23
_atom_site_aniso_U_13
_atom_site_aniso_U_12
C1 0.0262(12) 0.0220(11) 0.0206(11) 0.0067(9) 0.0055(9) 0.0060(9)
C2 0.0257(12) 0.0271(12) 0.0245(12) 0.0120(10) 0.0068(10) 0.0065(10)
C3 0.0292(13) 0.0351(14) 0.0172(10) 0.0092(10) 0.0060(9) 0.0087(11)
C4 0.0244(11) 0.0300(12) 0.0154(10) 0.0048(9) 0.0049(9) 0.0073(10)
C5 0.0188(10) 0.0221(10) 0.0149(9) 0.0036(8) 0.0033(8) 0.0057(8)
C6 0.0168(9) 0.0214(10) 0.0141(9) 0.0021(8) 0.0019(7) 0.0056(8)
C7 0.0228(11) 0.0214(10) 0.0134(9) -0.0002(8) 0.0026(8) 0.0057(9)
C8 0.0195(10) 0.0196(10) 0.0186(10) 0.0000(8) 0.0007(8) 0.0062(8)
C9 0.0223(11) 0.0184(10) 0.0189(10) 0.0029(8) 0.0033(8) 0.0059(8)
C10 0.0189(10) 0.0192(10) 0.0148(9) 0.0031(8) 0.0021(8) 0.0055(8)
C11 0.0205(10) 0.0196(10) 0.0152(9) 0.0035(8) 0.0026(8) 0.0060(8)
C12 0.0274(12) 0.0225(11) 0.0205(11) 0.0065(9) 0.0063(9) 0.0089(9)
C13 0.0317(13) 0.0299(12) 0.0191(11) 0.0101(9) 0.0080(10) 0.0139(11)
C14 0.0329(13) 0.0321(13) 0.0146(10) 0.0061(9) 0.0053(9) 0.0149(11)
C15 0.0288(12) 0.0255(11) 0.0122(9) 0.0022(8) 0.0015(8) 0.0104(10)
C16 0.0257(12) 0.0201(10) 0.0223(11) -0.0026(9) 0.0005(9) 0.0086(9)
C17 0.0337(14) 0.0263(12) 0.0235(12) -0.0046(10) -0.0008(10) 0.0113(11)
C18 0.0410(16) 0.0298(14) 0.0274(13) -0.0070(11) -0.0051(12) 0.0191(13)
C19 0.0339(14) 0.0255(12) 0.0478(17) -0.0108(12) -0.0028(12) 0.0136(11)
C22 0.050(3) 0.038(3) 0.061(3) -0.018(2) -0.008(3) 0.021(2)
C23 0.065(5) 0.062(5) 0.068(5) -0.013(5) -0.010(5) 0.027(4)
N5 0.043(2) 0.031(2) 0.059(2) -0.017(2) -0.002(2) 0.013(2)
C24 0.041(3) 0.033(3) 0.065(3) -0.020(3) 0.003(3) 0.014(2)
C25 0.033(4) 0.045(5) 0.060(6) -0.009(5) 0.007(4) 0.012(4)
C22' 0.047(2) 0.0335(18) 0.061(2) -0.0155(17) -0.0164(19) 0.0236(16)
C23' 0.074(3) 0.042(3) 0.053(3) -0.016(2) -0.018(3) 0.036(2)
N5' 0.040(2) 0.0279(14) 0.0585(19) -0.0165(14) -0.0044(16) 0.0158(13)
C24' 0.043(2) 0.0319(18) 0.068(3) -0.021(2) 0.004(2) 0.0107(17)
C25' 0.051(3) 0.077(4) 0.109(6) -0.026(4) 0.009(4) 0.012(3)
C20 0.0411(17) 0.0220(13) 0.053(2) -0.0010(13) 0.0120(15) 0.0061(12)
C21 0.0402(16) 0.0221(12) 0.0355(15) -0.0006(11) 0.0097(13) 0.0067(12)
N6 0.092(3) 0.049(2) 0.049(2) -0.0029(16) -0.006(2) 0.041(2)
Cl1 0.0232(3) 0.0289(3) 0.0298(3) 0.0031(2) 0.0004(2) 0.0097(2)
Cl2 0.0255(3) 0.0309(3) 0.0145(2) 0.0063(2) 0.0051(2) 0.0127(2)
F1 0.0546(12) 0.0231(8) 0.0263(8) 0.0078(7) 0.0021(8) 0.0005(8)
F2 0.099(2) 0.0433(13) 0.0402(13) 0.0192(10) -0.0268(13) -0.0279(13)
F3 0.0392(10) 0.0281(9) 0.0510(12) 0.0160(8) 0.0126(9) 0.0033(8)
F4 0.0494(12) 0.0390(10) 0.0326(9) 0.0137(8) 0.0075(8) 0.0132(9)
F5 0.0796(18) 0.0358(11) 0.0863(19) 0.0039(12) 0.0626(16) 0.0098(12)
F6 0.0489(14) 0.0619(16) 0.120(3) 0.0436(17) 0.0368(16) 0.0343(13)
N1 0.0248(10) 0.0212(9) 0.0165(9) 0.0035(7) 0.0053(7) 0.0046(8)
N2 0.0212(9) 0.0202(9) 0.0146(8) 0.0036(7) 0.0027(7) 0.0056(7)
N3 0.0187(9) 0.0169(8) 0.0131(8) 0.0009(6) 0.0019(7) 0.0047(7)
N4 0.0227(9) 0.0194(9) 0.0129(8) 0.0026(7) 0.0011(7) 0.0066(7)
O1 0.0457(13) 0.0203(9) 0.0279(10) -0.0049(7) 0.0131(9) -0.0006(9)
O2 0.175(5) 0.076(3) 0.055(2) 0.0038(19) -0.007(3) 0.079(3)
O3 0.127(4) 0.077(2) 0.059(2) 0.0010(18) 0.013(2) 0.070(3)
P1 0.0352(4) 0.0244(3) 0.0266(3) 0.0084(3) 0.0086(3) 0.0033(3)
Ru1 0.02061(9) 0.01612(9) 0.01161(8) 0.00142(6) 0.00126(6) 0.00377(7)

loop_
_atom_type_symbol
_atom_type_description
_atom_type_scat_dispersion_real
_atom_type_scat_dispersion_imag
_atom_type_scat_source
C C 0.0033 0.0016 'International Tables Vol C Tables 4.2.6.8 and 6.1.1.4'
Cl Cl 0.1484 0.1585 'International Tables Vol C Tables 4.2.6.8 and 6.1.1.4'
F F 0.0171 0.0103 'International Tables Vol C Tables 4.2.6.8 and 6.1.1.4'
N N 0.0061 0.0033 'International Tables Vol C Tables 4.2.6.8 and 6.1.1.4'
O O 0.0106 0.006 'International Tables Vol C Tables 4.2.6.8 and 6.1.1.4'
P P 0.1023 0.0942 'International Tables Vol C Tables 4.2.6.8 and 6.1.1.4'
Ru Ru -1.2594 0.8363 'International Tables Vol C Tables 4.2.6.8 and 6.1.1.4'
H H 0 0 'International Tables Vol C Tables 4.2.6.8 and 6.1.1.4'

loop_
_geom_angle_atom_site_label_1
_geom_angle_atom_site_label_2
_geom_angle_atom_site_label_3
_geom_angle
N2 C1 C2 121.7(2)
N2 C1 H1 119.2
C2 C1 H1 119.2
C3 C2 C1 119.3(3)
C3 C2 H2 120.4
C1 C2 H2 120.4
C2 C3 C4 119.5(2)
C2 C3 H3 120.3
C4 C3 H3 120.3
C5 C4 C3 119.2(2)
C5 C4 H4 120.4
C3 C4 H4 120.4
N2 C5 C4 121.0(2)
N2 C5 C6 115.1(2)
C4 C5 C6 123.9(2)
N3 C6 C7 120.2(2)
N3 C6 C5 113.1(2)
C7 C6 C5 126.7(2)
C6 C7 C8 120.0(2)
C6 C7 H7 120
C8 C7 H7 120
C7 C8 C9 117.5(2)
C7 C8 C16 121.3(2)
C9 C8 C16 121.1(2)
C10 C9 C8 120.1(2)
C10 C9 H9 120
C8 C9 H9 120
N3 C10 C9 120.4(2)
N3 C10 C11 112.9(2)
C9 C10 C11 126.8(2)
N4 C11 C12 121.0(2)
N4 C11 C10 115.1(2)
C12 C11 C10 123.9(2)
C11 C12 C13 119.5(2)
C11 C12 H12 120.2
C13 C12 H12 120.2
C14 C13 C12 119.1(2)
C14 C13 H13 120.5
C12 C13 H13 120.5
C13 C14 C15 119.4(2)
C13 C14 H14 120.3
C15 C14 H14 120.3
N4 C15 C14 121.6(2)
N4 C15 H15 119.2
C14 C15 H15 119.2
C17 C16 C21 116.5(3)
C17 C16 C8 121.6(3)
C21 C16 C8 121.8(3)
C18 C17 C16 121.0(3)
C18 C17 H17 119.5
C16 C17 H17 119.5
C17 C18 C19 123.2(3)
C17 C18 N6 113.5(3)
C19 C18 N6 122.9(3)
N5' C19 C18 121.8(4)
N5 C19 C18 127.5(7)
N5' C19 C20 123.2(4)
N5 C19 C20 117.3(7)
C18 C19 C20 114.8(3)
N5 C22 C23 112.6(15)
N5 C22 H22A 109.1
C23 C22 H22A 109.1
N5 C22 H22B 109.1
C23 C22 H22B 109.1
H22A C22 H22B 107.8
C22 C23 H23A 109.5
C22 C23 H23B 109.5
H23A C23 H23B 109.5
C22 C23 H23C 109.5
H23A C23 H23C 109.5
H23B C23 H23C 109.5
C19 N5 C22 115.7(12)
C19 N5 C24 114.2(13)
C22 N5 C24 114.4(15)
N5 C24 C25 111.9(16)
N5 C24 H24A 109.2
C25 C24 H24A 109.2
N5 C24 H24B 109.2
C25 C24 H24B 109.2
H24A C24 H24B 107.9
C24 C25 H25A 109.5
C24 C25 H25B 109.5
H25A C25 H25B 109.5
C24 C25 H25C 109.5
H25A C25 H25C 109.5
H25B C25 H25C 109.5
N5' C22' C23' 112.5(5)
N5' C22' H22C 109.1
C23' C22' H22C 109.1
N5' C22' H22D 109.1
C23' C22' H22D 109.1
H22C C22' H22D 107.8
C22' C23' H23D 109.5
C22' C23' H23E 109.5
H23D C23' H23E 109.5
C22' C23' H23F 109.5
H23D C23' H23F 109.5
H23E C23' H23F 109.5
C19 N5' C22' 122.9(6)
C19 N5' C24' 119.8(5)
C22' N5' C24' 108.9(5)
N5' C24' C25' 108.0(8)
N5' C24' H24C 110.1
C25' C24' H24C 110.1
N5' C24' H24D 110.1
C25' C24' H24D 110.1
H24C C24' H24D 108.4
C24' C25' H25D 109.5
C24' C25' H25E 109.5
H25D C25' H25E 109.5
C24' C25' H25F 109.5
H25D C25' H25F 109.5
H25E C25' H25F 109.5
C21 C20 C19 122.0(3)
C21 C20 H20 119
C19 C20 H20 119
C20 C21 C16 122.2(3)
C20 C21 H21 118.9
C16 C21 H21 118.9
O3 N6 O2 121.9(5)
O3 N6 C18 117.8(4)
O2 N6 C18 120.1(4)
O1 N1 Ru1 177.9(2)
C1 N2 C5 119.4(2)
C1 N2 Ru1 126.27(17)
C5 N2 Ru1 114.35(16)
C10 N3 C6 121.8(2)
C10 N3 Ru1 119.32(16)
C6 N3 Ru1 118.90(16)
C15 N4 C11 119.3(2)
C15 N4 Ru1 126.27(17)
C11 N4 Ru1 114.41(15)
F6 P1 F2 91.8(2)
F6 P1 F4 88.99(15)
F2 P1 F4 178.30(14)
F6 P1 F3 89.87(14)
F2 P1 F3 90.62(12)
F4 P1 F3 90.91(12)
F6 P1 F1 90.06(14)
F2 P1 F1 89.54(12)
F4 P1 F1 88.93(11)
F3 P1 F1 179.83(12)
F6 P1 F5 176.84(18)
F2 P1 F5 91.4(2)
F4 P1 F5 87.85(16)
F3 P1 F5 90.00(13)
F1 P1 F5 90.06(13)
N1 Ru1 N3 178.73(9)
N1 Ru1 N4 103.05(9)
N3 Ru1 N4 78.22(8)
N1 Ru1 N2 100.19(9)
N3 Ru1 N2 78.54(8)
N4 Ru1 N2 156.75(8)
N1 Ru1 Cl1 93.09(8)
N3 Ru1 Cl1 86.88(7)
N4 Ru1 Cl1 89.25(7)
N2 Ru1 Cl1 89.11(7)
N1 Ru1 Cl2 93.99(8)
N3 Ru1 Cl2 86.06(7)
N4 Ru1 Cl2 88.61(6)
N2 Ru1 Cl2 90.19(6)
Cl1 Ru1 Cl2 172.90(2)

loop_
_geom_bond_atom_site_label_1
_geom_bond_atom_site_label_2
_geom_bond_distance
C1 N2 1.343(3)
C1 C2 1.384(4)
C1 H1 0.95
C2 C3 1.376(4)
C2 H2 0.95
C3 C4 1.387(4)
C3 H3 0.95
C4 C5 1.381(3)
C4 H4 0.95
C5 N2 1.366(3)
C5 C6 1.474(3)
C6 N3 1.348(3)
C6 C7 1.381(3)
C7 C8 1.405(4)
C7 H7 0.95
C8 C9 1.407(3)
C8 C16 1.465(3)
C9 C10 1.378(3)
C9 H9 0.95
C10 N3 1.341(3)
C10 C11 1.472(3)
C11 N4 1.365(3)
C11 C12 1.383(3)
C12 C13 1.385(4)
C12 H12 0.95
C13 C14 1.382(4)
C13 H13 0.95
C14 C15 1.384(4)
C14 H14 0.95
C15 N4 1.343(3)
C15 H15 0.95
C16 C17 1.387(4)
C16 C21 1.389(4)
C17 C18 1.386(4)
C17 H17 0.95
C18 C19 1.390(5)
C18 N6 1.455(5)
C19 N5' 1.376(6)
C19 N5 1.388(13)
C19 C20 1.403(5)
C22 N5 1.463(16)
C22 C23 1.535(15)
C22 H22A 0.99
C22 H22B 0.99
C23 H23A 0.98
C23 H23B 0.98
C23 H23C 0.98
N5 C24 1.500(15)
C24 C25 1.524(15)
C24 H24A 0.99
C24 H24B 0.99
C25 H25A 0.98
C25 H25B 0.98
C25 H25C 0.98
C22' N5' 1.455(9)
C22' C23' 1.519(8)
C22' H22C 0.99
C22' H22D 0.99
C23' H23D 0.98
C23' H23E 0.98
C23' H23F 0.98
N5' C24' 1.469(8)
C24' C25' 1.496(10)
C24' H24C 0.99
C24' H24D 0.99
C25' H25D 0.98
C25' H25E 0.98
C25' H25F 0.98
C20 C21 1.378(4)
C20 H20 0.95
C21 H21 0.95
N6 O3 1.241(5)
N6 O2 1.247(5)
Cl1 Ru1 2.3424(10)
Cl2 Ru1 2.3653(11)
F1 P1 1.608(2)
F2 P1 1.585(2)
F3 P1 1.594(2)
F4 P1 1.592(2)
F5 P1 1.612(3)
F6 P1 1.583(3)
N1 O1 1.133(3)
N1 Ru1 1.763(2)
N2 Ru1 2.077(2)
N3 Ru1 2.000(2)
N4 Ru1 2.077(2)
